data_2201264
loop_
_publ_author_name
'Clegg, William'
.
'Elsegood, Mark R. J.'

_publ_section_title
;
 (4<i>RS</i>,5<i>RS</i>)-4-Phenyl-5-(4-tolylthiocarbonyl)oxazolidin-2-one
;
_journal_issue 7
_journal_name_full 'Acta Crystallographica Section E'
_journal_page_first o760
_journal_page_last o762
_journal_paper_doi 10.1107/S1600536802010723
_journal_volume 58
_journal_year 2002
_chemical_formula_iupac 'C17 H15 N O3 S'
_chemical_formula_moiety 'C17 H15 N O3 S'
_chemical_formula_sum 'C17 H15 N O3 S'
_chemical_formula_weight 313.36
_chemical_name_systematic
;
(4RS,5RS)-4-Phenyl-5-(4-tolylthiocarbonyl)oxazolidin-2-one
;
_space_group_IT_number 2
_symmetry_cell_setting triclinic
_symmetry_space_group_name_Hall '-P 1'
_symmetry_space_group_name_H-M 'P -1'
_atom_sites_solution_hydrogens geom
_atom_sites_solution_primary direct
_atom_sites_solution_secondary difmap
_audit_creation_method SHELXL-97
_cell_angle_alpha 75.067(18)
_cell_angle_beta 72.757(14)
_cell_angle_gamma 75.547(15)
_cell_formula_units_Z 4
_cell_length_a 8.931(3)
_cell_length_b 12.854(5)
_cell_length_c 14.884(4)
_cell_measurement_reflns_used 68
_cell_measurement_temperature 160(2)
_cell_measurement_theta_max 23.0
_cell_measurement_theta_min 1.5
_cell_volume 1548.7(9)
_computing_cell_refinement 'Siemens SMART'
_computing_data_collection 'SMART (Siemens, 1995)'
_computing_data_reduction 'SAINT (Siemens, 1995)'
_computing_molecular_graphics SHELXTL
_computing_publication_material 'SHELXTL and local programs'
_computing_structure_refinement SHELXTL
_computing_structure_solution 'SHELXTL (Sheldrick, 1994)'
_diffrn_ambient_temperature 160(2)
_diffrn_detector_area_resol_mean 8.192
_diffrn_measured_fraction_theta_full 0.943
_diffrn_measured_fraction_theta_max 0.846
_diffrn_measurement_device_type 'Siemens SMART 1K CCD'
_diffrn_measurement_method '\w rotation with narrow frames'
_diffrn_radiation_monochromator graphite
_diffrn_radiation_source 'sealed tube'
_diffrn_radiation_type MoK\a
_diffrn_radiation_wavelength 0.71073
_diffrn_reflns_av_R_equivalents 0.0307
_diffrn_reflns_av_sigmaI/netI 0.0303
_diffrn_reflns_limit_h_max 10
_diffrn_reflns_limit_h_min -7
_diffrn_reflns_limit_k_max 12
_diffrn_reflns_limit_k_min -15
_diffrn_reflns_limit_l_max 17
_diffrn_reflns_limit_l_min -17
_diffrn_reflns_number 6481
_diffrn_reflns_theta_full 24.00
_diffrn_reflns_theta_max 25.2
_diffrn_reflns_theta_min 1.5
_diffrn_standards_number 0
_exptl_absorpt_coefficient_mu 0.221
_exptl_absorpt_correction_T_max 0.950
_exptl_absorpt_correction_T_min 0.814
_exptl_absorpt_correction_type multi-scan
_exptl_absorpt_process_details '(XPREP in SHELXTL; Sheldrick, 1994)'
_exptl_crystal_colour colourless
_exptl_crystal_density_diffrn 1.344
_exptl_crystal_density_method 'not measured'
_exptl_crystal_description block
_exptl_crystal_F_000 656
_exptl_crystal_size_max 0.78
_exptl_crystal_size_mid 0.74
_exptl_crystal_size_min 0.70
_refine_diff_density_max 0.647
_refine_diff_density_min -0.253
_refine_ls_extinction_coef 0.0111(15)
_refine_ls_extinction_expression Fc^*^=kFc[1+0.001xFc^2^\l^3^/sin(2\q)]^-1/4^
_refine_ls_extinction_method SHELXTL
_refine_ls_goodness_of_fit_ref 1.046
_refine_ls_hydrogen_treatment mixed
_refine_ls_matrix_type full
_refine_ls_number_parameters 406
_refine_ls_number_reflns 4723
_refine_ls_number_restraints 0
_refine_ls_restrained_S_all 1.046
_refine_ls_R_factor_all 0.0413
_refine_ls_R_factor_gt 0.0393
_refine_ls_shift/su_max 0.003
_refine_ls_shift/su_mean 0.000
_refine_ls_structure_factor_coef Fsqd
_refine_ls_weighting_details 'w = 1/[\s^2^(Fo^2^)+(0.0536P)^2^+0.8478P] where P = (Fo^2^+2Fc^2^)/3'
_refine_ls_weighting_scheme calc
_refine_ls_wR_factor_gt 0.1053
_refine_ls_wR_factor_ref 0.1078
_reflns_number_gt 4468
_reflns_number_total 4723
_reflns_threshold_expression I>2\s(I)
_cod_data_source_file bt6152.cif
_cod_data_source_block I
_cod_database_code 2201264
_cod_database_fobs_code 2201264

loop_
_symmetry_equiv_pos_as_xyz
'x, y, z'
'-x, -y, -z'

loop_
_atom_site_label
_atom_site_fract_x
_atom_site_fract_y
_atom_site_fract_z
_atom_site_U_iso_or_equiv
_atom_site_adp_type
_atom_site_calc_flag
_atom_site_refinement_flags
_atom_site_occupancy
_atom_site_disorder_assembly
_atom_site_disorder_group
_atom_site_type_symbol
O1 0.28985(17) 0.56163(12) 1.05274(11) 0.0451(4) Uani d . 1 . . O
C1 0.3180(2) 0.61817(15) 0.97183(15) 0.0358(5) Uani d . 1 . . C
N1 0.4494(2) 0.60768(14) 0.90180(12) 0.0391(4) Uani d . 1 . . N
H1 0.526(3) 0.559(2) 0.9056(17) 0.047 Uiso d . 1 . . H
C2 0.4385(2) 0.68283(15) 0.81164(14) 0.0343(4) Uani d . 1 . . C
H2A 0.4229 0.6423 0.7671 0.041 Uiso calc R 1 . . H
C3 0.2773(2) 0.76061(16) 0.84776(14) 0.0340(4) Uani d . 1 . . C
H3 0.2046 0.7671 0.8061 0.041 Uiso calc R 1 . . H
O2 0.20927(15) 0.70543(11) 0.94370(10) 0.0363(3) Uani d . 1 . . O
C5 0.5864(2) 0.73263(15) 0.76410(13) 0.0320(4) Uani d . 1 . . C
C6 0.6550(2) 0.73596(16) 0.66652(14) 0.0388(5) Uani d . 1 . . C
H6 0.6065 0.7093 0.6303 0.047 Uiso calc R 1 . . H
C7 0.7935(3) 0.77799(18) 0.62183(17) 0.0498(6) Uani d . 1 . . C
H7 0.8403 0.7793 0.5554 0.060 Uiso calc R 1 . . H
C8 0.8630(3) 0.81771(18) 0.67370(19) 0.0551(6) Uani d . 1 . . C
H8 0.9567 0.8477 0.6428 0.066 Uiso calc R 1 . . H
C9 0.7968(3) 0.81419(18) 0.77073(19) 0.0494(6) Uani d . 1 . . C
H9 0.8453 0.8417 0.8063 0.059 Uiso calc R 1 . . H
C10 0.6596(2) 0.77063(17) 0.81646(15) 0.0387(5) Uani d . 1 . . C
H10 0.6159 0.7668 0.8834 0.046 Uiso calc R 1 . . H
C4 0.2943(2) 0.87516(16) 0.84913(14) 0.0326(4) Uani d . 1 . . C
O3 0.32182(17) 0.94177(11) 0.77568(10) 0.0402(3) Uani d . 1 . . O
S1 0.27086(6) 0.89610(4) 0.96645(4) 0.03890(16) Uani d . 1 . . S
C11 0.3068(2) 1.03196(16) 0.94028(14) 0.0362(4) Uani d . 1 . . C
C12 0.1883(3) 1.11083(19) 0.98022(17) 0.0461(5) Uani d . 1 . . C
H12 0.0883 1.0929 1.0175 0.055 Uiso calc R 1 . . H
C13 0.2150(3) 1.21643(19) 0.96610(18) 0.0509(6) Uani d . 1 . . C
H13 0.1331 1.2701 0.9944 0.061 Uiso calc R 1 . . H
C14 0.3597(3) 1.24455(17) 0.91127(16) 0.0461(5) Uani d . 1 . . C
C15 0.4771(3) 1.16452(18) 0.87126(16) 0.0460(5) Uani d . 1 . . C
H15 0.5765 1.1828 0.8330 0.055 Uiso calc R 1 . . H
C16 0.4528(3) 1.05842(18) 0.88582(15) 0.0423(5) Uani d . 1 . . C
H16 0.5353 1.0043 0.8587 0.051 Uiso calc R 1 . . H
C17 0.3897(4) 1.3591(2) 0.8960(2) 0.0643(7) Uani d . 1 . . C
H17A 0.3326 1.4086 0.8497 0.096 Uiso calc R 1 . . H
H17B 0.5044 1.3589 0.8712 0.096 Uiso calc R 1 . . H
H17C 0.3516 1.3841 0.9571 0.096 Uiso calc R 1 . . H
O4 0.1110(2) 0.59694(13) 0.81705(12) 0.0508(4) Uani d . 1 . . O
C18 0.0686(2) 0.55830(16) 0.76494(15) 0.0365(5) Uani d . 1 . . C
N2 -0.0374(2) 0.49307(15) 0.78628(13) 0.0412(4) Uani d . 1 . . N
H2 -0.095(3) 0.480(2) 0.8403(18) 0.049 Uiso d . 1 . . H
C19 -0.0699(2) 0.47179(16) 0.70356(13) 0.0333(4) Uani d . 1 . . C
H19 -0.1740 0.5184 0.6940 0.040 Uiso calc R 1 . . H
C20 0.0694(2) 0.51803(16) 0.62296(14) 0.0352(4) Uani d . 1 . . C
H20 0.0249 0.5701 0.5704 0.042 Uiso calc R 1 . . H
O5 0.13334(16) 0.57698(11) 0.66783(10) 0.0390(3) Uani d . 1 . . O
C22 -0.0756(2) 0.35299(16) 0.71130(13) 0.0318(4) Uani d . 1 . . C
C23 -0.1580(2) 0.32791(18) 0.65604(15) 0.0403(5) Uani d . 1 . . C
H23 -0.2130 0.3853 0.6162 0.048 Uiso calc R 1 . . H
C24 -0.1604(3) 0.21945(19) 0.65875(17) 0.0462(5) Uani d . 1 . . C
H24 -0.2151 0.2029 0.6199 0.055 Uiso calc R 1 . . H
C25 -0.0834(3) 0.13564(18) 0.71794(17) 0.0468(5) Uani d . 1 . . C
H25 -0.0857 0.0615 0.7202 0.056 Uiso calc R 1 . . H
C26 -0.0026(3) 0.16031(17) 0.77393(17) 0.0460(5) Uani d . 1 . . C
H26 0.0499 0.1030 0.8150 0.055 Uiso calc R 1 . . H
C27 0.0017(2) 0.26823(17) 0.77016(15) 0.0395(5) Uani d . 1 . . C
H27 0.0582 0.2844 0.8083 0.047 Uiso calc R 1 . . H
C21 0.2002(2) 0.42980(16) 0.58084(13) 0.0350(4) Uani d . 1 . . C
O6 0.19195(17) 0.39438(13) 0.51557(10) 0.0459(4) Uani d . 1 . . O
S2 0.35965(6) 0.38545(4) 0.63860(4) 0.03778(16) Uani d . 1 . . S
C28 0.4747(2) 0.27834(16) 0.57799(14) 0.0341(4) Uani d . 1 . . C
C29 0.4622(2) 0.16979(16) 0.62086(14) 0.0373(5) Uani d . 1 . . C
H29 0.3879 0.1528 0.6807 0.045 Uiso calc R 1 . . H
C30 0.5600(2) 0.08700(16) 0.57485(15) 0.0379(5) Uani d . 1 . . C
H30 0.5521 0.0129 0.6038 0.045 Uiso calc R 1 . . H
C31 0.6697(2) 0.11003(16) 0.48700(14) 0.0345(4) Uani d . 1 . . C
C32 0.6784(2) 0.21907(16) 0.44548(14) 0.0354(4) Uani d . 1 . . C
H32 0.7514 0.2363 0.3852 0.043 Uiso calc R 1 . . H
C33 0.5827(2) 0.30298(16) 0.49049(14) 0.0365(4) Uani d . 1 . . C
H33 0.5909 0.3771 0.4616 0.044 Uiso calc R 1 . . H
C34 0.7777(3) 0.01949(17) 0.43826(16) 0.0416(5) Uani d . 1 . . C
H34A 0.7259 -0.0444 0.4571 0.062 Uiso calc R 1 . . H
H34B 0.8786 -0.0009 0.4575 0.062 Uiso calc R 1 . . H
H34C 0.7987 0.0449 0.3685 0.062 Uiso calc R 1 . . H

loop_
_atom_site_aniso_label
_atom_site_aniso_U_11
_atom_site_aniso_U_22
_atom_site_aniso_U_33
_atom_site_aniso_U_12
_atom_site_aniso_U_13
_atom_site_aniso_U_23
O1 0.0403(8) 0.0366(8) 0.0459(9) -0.0092(6) 0.0029(6) -0.0003(7)
C1 0.0341(10) 0.0272(10) 0.0451(12) -0.0106(8) -0.0030(9) -0.0089(9)
N1 0.0358(9) 0.0283(9) 0.0423(10) -0.0039(7) 0.0017(8) -0.0036(7)
C2 0.0380(11) 0.0318(10) 0.0360(10) -0.0102(8) -0.0066(8) -0.0111(8)
C3 0.0322(10) 0.0375(10) 0.0355(10) -0.0103(8) -0.0093(8) -0.0083(8)
O2 0.0304(7) 0.0355(7) 0.0416(8) -0.0092(6) -0.0036(6) -0.0083(6)
C5 0.0310(10) 0.0271(9) 0.0358(10) -0.0040(8) -0.0066(8) -0.0059(8)
C6 0.0412(11) 0.0326(10) 0.0354(11) 0.0007(9) -0.0068(9) -0.0050(8)
C7 0.0450(13) 0.0370(11) 0.0470(13) -0.0002(10) 0.0065(10) -0.0010(10)
C8 0.0333(11) 0.0377(12) 0.0783(17) -0.0082(9) 0.0038(11) -0.0033(12)
C9 0.0371(12) 0.0414(12) 0.0735(16) -0.0099(9) -0.0156(11) -0.0134(11)
C10 0.0363(11) 0.0381(11) 0.0428(11) -0.0076(9) -0.0096(9) -0.0098(9)
C4 0.0285(9) 0.0334(10) 0.0378(11) -0.0040(8) -0.0109(8) -0.0093(9)
O3 0.0486(8) 0.0346(7) 0.0386(8) -0.0057(6) -0.0155(6) -0.0057(6)
S1 0.0458(3) 0.0400(3) 0.0349(3) -0.0148(2) -0.0076(2) -0.0107(2)
C11 0.0397(11) 0.0389(11) 0.0364(10) -0.0092(9) -0.0147(9) -0.0108(8)
C12 0.0378(11) 0.0528(13) 0.0554(13) -0.0063(10) -0.0132(10) -0.0244(11)
C13 0.0511(14) 0.0459(13) 0.0669(15) 0.0034(10) -0.0270(12) -0.0279(11)
C14 0.0655(15) 0.0383(12) 0.0474(12) -0.0094(10) -0.0331(11) -0.0091(10)
C15 0.0546(13) 0.0471(13) 0.0440(12) -0.0209(11) -0.0144(10) -0.0087(10)
C16 0.0428(12) 0.0420(12) 0.0451(12) -0.0088(9) -0.0096(9) -0.0145(9)
C17 0.101(2) 0.0412(13) 0.0676(16) -0.0178(13) -0.0426(16) -0.0098(12)
O4 0.0574(10) 0.0455(9) 0.0612(10) -0.0147(7) -0.0187(8) -0.0212(8)
C18 0.0357(11) 0.0308(10) 0.0434(11) -0.0067(8) -0.0074(9) -0.0105(9)
N2 0.0484(11) 0.0454(10) 0.0320(9) -0.0228(8) 0.0041(8) -0.0143(8)
C19 0.0288(10) 0.0348(10) 0.0360(10) -0.0048(8) -0.0057(8) -0.0103(8)
C20 0.0371(11) 0.0331(10) 0.0321(10) -0.0045(8) -0.0067(8) -0.0048(8)
O5 0.0393(8) 0.0319(7) 0.0425(8) -0.0126(6) 0.0012(6) -0.0091(6)
C22 0.0270(9) 0.0349(10) 0.0342(10) -0.0064(8) -0.0042(8) -0.0114(8)
C23 0.0375(11) 0.0448(12) 0.0425(11) -0.0080(9) -0.0146(9) -0.0094(9)
C24 0.0446(12) 0.0497(13) 0.0545(13) -0.0141(10) -0.0141(10) -0.0206(11)
C25 0.0410(12) 0.0376(11) 0.0628(14) -0.0091(9) -0.0036(10) -0.0208(10)
C26 0.0445(12) 0.0349(11) 0.0558(13) -0.0019(9) -0.0152(10) -0.0061(10)
C27 0.0371(11) 0.0403(11) 0.0446(12) -0.0054(9) -0.0153(9) -0.0103(9)
C21 0.0347(10) 0.0350(10) 0.0299(10) -0.0056(8) -0.0040(8) -0.0026(8)
O6 0.0424(8) 0.0592(10) 0.0351(8) 0.0040(7) -0.0111(6) -0.0191(7)
S2 0.0343(3) 0.0392(3) 0.0408(3) -0.0027(2) -0.0099(2) -0.0130(2)
C28 0.0303(10) 0.0346(10) 0.0392(11) -0.0049(8) -0.0118(8) -0.0076(8)
C29 0.0337(10) 0.0388(11) 0.0379(11) -0.0109(9) -0.0066(8) -0.0036(9)
C30 0.0376(11) 0.0326(10) 0.0440(11) -0.0102(8) -0.0113(9) -0.0034(9)
C31 0.0308(10) 0.0358(10) 0.0403(11) -0.0051(8) -0.0133(8) -0.0094(8)
C32 0.0313(10) 0.0366(11) 0.0349(10) -0.0074(8) -0.0051(8) -0.0038(8)
C33 0.0340(10) 0.0319(10) 0.0413(11) -0.0068(8) -0.0087(9) -0.0035(8)
C34 0.0423(12) 0.0374(11) 0.0465(12) -0.0033(9) -0.0127(9) -0.0130(9)

loop_
_atom_type_symbol
_atom_type_description
_atom_type_scat_dispersion_real
_atom_type_scat_dispersion_imag
_atom_type_scat_source
C C 0.0033 0.0016 'International Tables Vol C Tables 4.2.6.8 and 6.1.1.4'
H H 0.0000 0.0000 'International Tables Vol C Tables 4.2.6.8 and 6.1.1.4'
N N 0.0061 0.0033 'International Tables Vol C Tables 4.2.6.8 and 6.1.1.4'
O O 0.0106 0.0060 'International Tables Vol C Tables 4.2.6.8 and 6.1.1.4'
S S 0.1246 0.1234 'International Tables Vol C Tables 4.2.6.8 and 6.1.1.4'

loop_
_geom_angle_atom_site_label_1
_geom_angle_atom_site_label_2
_geom_angle_atom_site_label_3
_geom_angle
_geom_angle_publ_flag
O1 C1 N1 128.36(19) yes
O1 C1 O2 121.18(18) yes
N1 C1 O2 110.45(17) yes
C1 N1 H1 123.9(17) ?
C1 N1 C2 114.33(18) yes
H1 N1 C2 121.3(18) ?
N1 C2 H2A 108.8 ?
N1 C2 C3 99.05(15) yes
N1 C2 C5 112.49(16) ?
H2A C2 C3 108.8 ?
H2A C2 C5 108.8 ?
C3 C2 C5 118.24(16) ?
C2 C3 H3 108.8 ?
C2 C3 O2 105.35(15) yes
C2 C3 C4 114.71(15) ?
H3 C3 O2 108.8 ?
H3 C3 C4 108.8 ?
O2 C3 C4 110.16(15) ?
C1 O2 C3 109.34(15) yes
C2 C5 C6 119.30(18) ?
C2 C5 C10 121.47(17) ?
C6 C5 C10 119.16(19) ?
C5 C6 H6 119.8 ?
C5 C6 C7 120.5(2) ?
H6 C6 C7 119.8 ?
C6 C7 H7 120.0 ?
C6 C7 C8 120.0(2) ?
H7 C7 C8 120.0 ?
C7 C8 H8 119.9 ?
C7 C8 C9 120.2(2) ?
H8 C8 C9 119.9 ?
C8 C9 H9 119.8 ?
C8 C9 C10 120.3(2) ?
H9 C9 C10 119.8 ?
C5 C10 C9 119.9(2) ?
C5 C10 H10 120.0 ?
C9 C10 H10 120.0 ?
C3 C4 O3 120.83(17) ?
C3 C4 S1 113.37(14) ?
O3 C4 S1 125.80(15) ?
C4 S1 C11 100.98(9) ?
S1 C11 C12 118.35(16) ?
S1 C11 C16 121.73(16) ?
C12 C11 C16 119.8(2) ?
C11 C12 H12 119.9 ?
C11 C12 C13 120.2(2) ?
H12 C12 C13 119.9 ?
C12 C13 H13 119.6 ?
C12 C13 C14 120.8(2) ?
H13 C13 C14 119.6 ?
C13 C14 C15 118.3(2) ?
C13 C14 C17 121.1(2) ?
C15 C14 C17 120.6(2) ?
C14 C15 H15 119.3 ?
C14 C15 C16 121.5(2) ?
H15 C15 C16 119.3 ?
C11 C16 C15 119.4(2) ?
C11 C16 H16 120.3 ?
C15 C16 H16 120.3 ?
C14 C17 H17A 109.5 ?
C14 C17 H17B 109.5 ?
C14 C17 H17C 109.5 ?
H17A C17 H17B 109.5 ?
H17A C17 H17C 109.5 ?
H17B C17 H17C 109.5 ?
O4 C18 N2 129.9(2) yes
O4 C18 O5 121.13(18) yes
N2 C18 O5 108.94(17) yes
C18 N2 H2 121.5(17) yes
C18 N2 C19 114.44(17) ?
H2 N2 C19 122.2(17) ?
N2 C19 H19 109.0 ?
N2 C19 C20 99.39(15) yes
N2 C19 C22 113.92(16) ?
H19 C19 C20 109.0 ?
H19 C19 C22 109.0 ?
C20 C19 C22 116.00(15) ?
C19 C20 H20 109.2 ?
C19 C20 O5 105.26(15) yes
C19 C20 C21 113.75(16) ?
H20 C20 O5 109.2 ?
H20 C20 C21 109.2 ?
O5 C20 C21 110.00(16) ?
C18 O5 C20 110.33(14) yes
C19 C22 C23 118.98(17) ?
C19 C22 C27 122.04(17) ?
C23 C22 C27 118.96(18) ?
C22 C23 H23 119.8 ?
C22 C23 C24 120.4(2) ?
H23 C23 C24 119.8 ?
C23 C24 H24 119.9 ?
C23 C24 C25 120.1(2) ?
H24 C24 C25 119.9 ?
C24 C25 H25 120.2 ?
C24 C25 C26 119.7(2) ?
H25 C25 C26 120.2 ?
C25 C26 H26 119.9 ?
C25 C26 C27 120.2(2) ?
H26 C26 C27 119.9 ?
C22 C27 C26 120.65(19) ?
C22 C27 H27 119.7 ?
C26 C27 H27 119.7 ?
C20 C21 O6 121.75(18) ?
C20 C21 S2 113.43(14) ?
O6 C21 S2 124.81(16) ?
C21 S2 C28 99.96(9) ?
S2 C28 C29 119.91(15) ?
S2 C28 C33 119.56(15) ?
C29 C28 C33 120.45(18) ?
C28 C29 H29 120.5 ?
C28 C29 C30 118.95(18) ?
H29 C29 C30 120.5 ?
C29 C30 H30 119.3 ?
C29 C30 C31 121.49(18) ?
H30 C30 C31 119.3 ?
C30 C31 C32 118.30(18) ?
C30 C31 C34 121.19(18) ?
C32 C31 C34 120.51(18) ?
C31 C32 H32 119.4 ?
C31 C32 C33 121.15(18) ?
H32 C32 C33 119.4 ?
C28 C33 C32 119.66(18) ?
C28 C33 H33 120.2 ?
C32 C33 H33 120.2 ?
C31 C34 H34A 109.5 ?
C31 C34 H34B 109.5 ?
C31 C34 H34C 109.5 ?
H34A C34 H34B 109.5 ?
H34A C34 H34C 109.5 ?
H34B C34 H34C 109.5 ?

loop_
_geom_bond_atom_site_label_1
_geom_bond_atom_site_label_2
_geom_bond_site_symmetry_2
_geom_bond_distance
_geom_bond_publ_flag
O1 C1 . 1.226(2) yes
C1 N1 . 1.323(3) yes
C1 O2 . 1.353(2) yes
N1 H1 . 0.80(3) ?
N1 C2 . 1.451(3) yes
C2 H2A . 1.000 ?
C2 C3 . 1.569(3) yes
C2 C5 . 1.513(3) ?
C3 H3 . 1.000 ?
C3 O2 . 1.446(2) yes
C3 C4 . 1.523(3) ?
C5 C6 . 1.393(3) ?
C5 C10 . 1.390(3) ?
C6 H6 . 0.950 ?
C6 C7 . 1.388(3) ?
C7 H7 . 0.950 ?
C7 C8 . 1.374(4) ?
C8 H8 . 0.950 ?
C8 C9 . 1.382(4) ?
C9 H9 . 0.950 ?
C9 C10 . 1.389(3) ?
C10 H10 . 0.950 ?
C4 O3 . 1.205(2) ?
C4 S1 . 1.778(2) ?
S1 C11 . 1.778(2) ?
C11 C12 . 1.379(3) ?
C11 C16 . 1.388(3) ?
C12 H12 . 0.950 ?
C12 C13 . 1.388(3) ?
C13 H13 . 0.950 ?
C13 C14 . 1.386(4) ?
C14 C15 . 1.386(3) ?
C14 C17 . 1.509(3) ?
C15 H15 . 0.950 ?
C15 C16 . 1.386(3) ?
C16 H16 . 0.950 ?
C17 H17A . 0.980 ?
C17 H17B . 0.980 ?
C17 H17C . 0.980 ?
O4 C18 . 1.207(2) yes
C18 N2 . 1.335(3) yes
C18 O5 . 1.370(2) yes
N2 H2 . 0.82(3) ?
N2 C19 . 1.449(3) yes
C19 H19 . 1.000 ?
C19 C20 . 1.568(3) yes
C19 C22 . 1.514(3) ?
C20 H20 . 1.000 ?
C20 O5 . 1.431(2) yes
C20 C21 . 1.521(3) ?
C22 C23 . 1.392(3) ?
C22 C27 . 1.386(3) ?
C23 H23 . 0.950 ?
C23 C24 . 1.390(3) ?
C24 H24 . 0.950 ?
C24 C25 . 1.382(3) ?
C25 H25 . 0.950 ?
C25 C26 . 1.386(3) ?
C26 H26 . 0.950 ?
C26 C27 . 1.384(3) ?
C27 H27 . 0.950 ?
C21 O6 . 1.202(2) ?
C21 S2 . 1.777(2) ?
S2 C28 . 1.775(2) ?
C28 C29 . 1.394(3) ?
C28 C33 . 1.386(3) ?
C29 H29 . 0.950 ?
C29 C30 . 1.386(3) ?
C30 H30 . 0.950 ?
C30 C31 . 1.394(3) ?
C31 C32 . 1.390(3) ?
C31 C34 . 1.507(3) ?
C32 H32 . 0.950 ?
C32 C33 . 1.384(3) ?
C33 H33 . 0.950 ?
C34 H34A . 0.980 ?
C34 H34B . 0.980 ?
C34 H34C . 0.980 ?

loop_
_geom_hbond_atom_site_label_D
_geom_hbond_atom_site_label_H
_geom_hbond_atom_site_label_A
_geom_hbond_site_symmetry_A
_geom_hbond_distance_DH
_geom_hbond_distance_HA
_geom_hbond_distance_DA
_geom_hbond_angle_DHA
_geom_hbond_publ_flag
N1 H1 O1 2_667 0.80(3) 2.08(3) 2.874(3) 167(2) yes
N2 H2 O1 2_567 0.82(3) 2.06(3) 2.835(2) 159(2) yes

loop_
_geom_torsion_atom_site_label_1
_geom_torsion_atom_site_label_2
_geom_torsion_atom_site_label_3
_geom_torsion_atom_site_label_4
_geom_torsion
_geom_torsion_publ_flag
O1 C1 N1 C2 174.83(19) ?
O2 C1 N1 C2 -6.1(2) yes
C1 N1 C2 C3 11.0(2) yes
C1 N1 C2 C5 136.75(18) ?
N1 C2 C3 O2 -11.54(17) yes
N1 C2 C3 C4 109.77(17) ?
C5 C2 C3 O2 -133.23(17) ?
C5 C2 C3 C4 -11.9(2) ?
O1 C1 O2 C3 176.50(17) ?
N1 C1 O2 C3 -2.7(2) yes
C2 C3 O2 C1 9.32(19) yes
C4 C3 O2 C1 -114.91(17) ?
N1 C2 C5 C6 133.50(19) ?
N1 C2 C5 C10 -43.5(2) ?
C3 C2 C5 C6 -111.9(2) ?
C3 C2 C5 C10 71.0(2) ?
C2 C5 C6 C7 -177.92(18) ?
C10 C5 C6 C7 -0.8(3) ?
C5 C6 C7 C8 -0.7(3) ?
C6 C7 C8 C9 1.1(3) ?
C7 C8 C9 C10 -0.1(3) ?
C8 C9 C10 C5 -1.5(3) ?
C2 C5 C10 C9 178.92(18) ?
C6 C5 C10 C9 1.9(3) ?
C2 C3 C4 O3 74.5(2) ?
C2 C3 C4 S1 -105.10(16) ?
O2 C3 C4 O3 -166.88(17) ?
O2 C3 C4 S1 13.55(19) ?
C3 C4 S1 C11 177.37(13) ?
O3 C4 S1 C11 -2.2(2) ?
C4 S1 C11 C12 121.24(17) ?
C4 S1 C11 C16 -62.48(18) ?
S1 C11 C12 C13 176.29(17) ?
C16 C11 C12 C13 -0.1(3) ?
C11 C12 C13 C14 0.6(3) ?
C12 C13 C14 C15 -0.2(3) ?
C12 C13 C14 C17 -179.7(2) ?
C13 C14 C15 C16 -0.6(3) ?
C17 C14 C15 C16 178.9(2) ?
C14 C15 C16 C11 1.1(3) ?
S1 C11 C16 C15 -176.98(16) ?
C12 C11 C16 C15 -0.8(3) ?
O4 C18 N2 C19 174.0(2) ?
O5 C18 N2 C19 -7.3(2) yes
C18 N2 C19 C20 12.0(2) yes
C18 N2 C19 C22 136.04(18) ?
N2 C19 C20 O5 -11.96(18) yes
N2 C19 C20 C21 108.52(18) ?
C22 C19 C20 O5 -134.50(16) ?
C22 C19 C20 C21 -14.0(2) ?
O4 C18 O5 C20 177.07(18) ?
N2 C18 O5 C20 -1.8(2) yes
C19 C20 O5 C18 9.0(2) yes
C21 C20 O5 C18 -113.88(17) ?
N2 C19 C22 C23 157.66(18) ?
N2 C19 C22 C27 -23.8(3) ?
C20 C19 C22 C23 -87.8(2) ?
C20 C19 C22 C27 90.7(2) ?
C19 C22 C23 C24 177.56(19) ?
C27 C22 C23 C24 -1.0(3) ?
C22 C23 C24 C25 1.3(3) ?
C23 C24 C25 C26 -0.5(3) ?
C24 C25 C26 C27 -0.4(3) ?
C25 C26 C27 C22 0.6(3) ?
C19 C22 C27 C26 -178.46(19) ?
C23 C22 C27 C26 0.1(3) ?
C19 C20 C21 O6 86.5(2) ?
C19 C20 C21 S2 -92.65(18) ?
O5 C20 C21 O6 -155.69(18) ?
O5 C20 C21 S2 25.13(19) ?
C20 C21 S2 C28 175.37(14) ?
O6 C21 S2 C28 -3.8(2) ?
C21 S2 C28 C29 -98.96(17) ?
C21 S2 C28 C33 84.43(17) ?
S2 C28 C29 C30 -176.23(15) ?
C33 C28 C29 C30 0.4(3) ?
C28 C29 C30 C31 -0.1(3) ?
C29 C30 C31 C32 -0.5(3) ?
C29 C30 C31 C34 178.91(18) ?
C30 C31 C32 C33 0.9(3) ?
C34 C31 C32 C33 -178.48(18) ?
C31 C32 C33 C28 -0.7(3) ?
S2 C28 C33 C32 176.66(15) ?
C29 C28 C33 C32 0.1(3) ?
